data_2004542
loop_
_publ_author_name
'Kerrigan, J. E.'
'Powers, J. C.'
'VanDerveer, D.'

_publ_section_title
;
 4-Chloro-7-(iodoacetyl)amino-3-methoxyisocoumarin
;
_journal_issue 2
_journal_name_full 'Acta Crystallographica Section C'
_journal_page_first 451
_journal_page_last 453
_journal_paper_doi 10.1107/S0108270195010080
_journal_volume 52
_journal_year 1996
_chemical_formula_moiety 'C12 H9 Cl1 I1 N1 O4'
_chemical_formula_sum 'C12 H9 Cl I N O4'
_chemical_formula_weight 393.43
_space_group_IT_number 14
_symmetry_cell_setting monoclinic
_symmetry_space_group_name_Hall '-P 2ybc'
_symmetry_space_group_name_H-M 'P 1 21/c 1'
_atom_type_scat_source IntTabIV
_cell_angle_alpha 90.
_cell_angle_beta 94.84(5)
_cell_angle_gamma 90.
_cell_formula_units_Z 4
_cell_length_a 12.165(9)
_cell_length_b 12.598(11)
_cell_length_c 8.962(5)
_cell_measurement_reflns_used 15
_cell_measurement_temperature 295
_cell_measurement_theta_max 12.07
_cell_measurement_theta_min 6.25
_cell_volume 1368.6(17)
_diffrn_measurement_device 'Syntex P2~1~'
_diffrn_measurement_method \w
_diffrn_radiation_type MoK\a
_diffrn_radiation_wavelength 0.71073
_diffrn_reflns_av_R_equivalents 0.016
_diffrn_reflns_limit_h_max 14
_diffrn_reflns_limit_h_min -14
_diffrn_reflns_limit_k_max 14
_diffrn_reflns_limit_k_min 0
_diffrn_reflns_limit_l_max 10
_diffrn_reflns_limit_l_min 0
_diffrn_reflns_number 2580
_diffrn_reflns_theta_max 25
_diffrn_standards_decay_% +-3.2
_diffrn_standards_interval_count 97
_diffrn_standards_number 3
_exptl_absorpt_coefficient_mu 2.52
_exptl_absorpt_correction_T_max 1.00
_exptl_absorpt_correction_T_min 0.78
_exptl_absorpt_correction_type 'empirical via \y scans'
_exptl_crystal_colour yellow
_exptl_crystal_density_diffrn 1.910
_exptl_crystal_description plate
_exptl_crystal_size_max 0.53
_exptl_crystal_size_mid 0.26
_exptl_crystal_size_min 0.03
_refine_diff_density_max 0.98
_refine_diff_density_min -0.66
_refine_ls_extinction_method none
_refine_ls_goodness_of_fit_obs 1.56
_refine_ls_hydrogen_treatment noref
_refine_ls_number_parameters 173
_refine_ls_number_reflns 1398
_refine_ls_R_factor_obs 0.050
_refine_ls_shift/esd_max 0.00
_refine_ls_structure_factor_coef F
_refine_ls_weighting_details 'w = 1/[\s^2^(F) + 0.0003F]'
_refine_ls_weighting_scheme calc
_refine_ls_wR_factor_obs 0.052
_reflns_number_observed 1398
_reflns_number_total 2412
_reflns_observed_criterion I>2.5\s(I)
_cod_data_source_file sz1024.cif
_cod_data_source_block sz1024a
_cod_depositor_comments
;
The following automatic conversions were performed:

'_refine_ls_weighting_scheme' value 'w = 1/[\s^2^(F) + 0.0003F]' was
changed to 'calc'. New tag '_refine_ls_weighting_details' was
created. The value of the new tag was set to 'w = 1/[\s^2^(F) +
0.0003F]'.

Automatic conversion script
Id: cif_fix_values 3143 2015-03-26 13:38:13Z robertas 
;
_cod_original_cell_volume 1369(2)
_cod_original_sg_symbol_H-M 'P 21/c'
_cod_original_formula_sum 'C12 H9 Cl1 I1 N1 O4'
_cod_database_code 2004542

loop_
_symmetry_equiv_pos_as_xyz
x,y,z
x,1/2-y,1/2+z
-x,-y,-z
-x,1/2+y,1/2-z

loop_
_atom_site_aniso_label
_atom_site_aniso_U_11
_atom_site_aniso_U_22
_atom_site_aniso_U_33
_atom_site_aniso_U_12
_atom_site_aniso_U_13
_atom_site_aniso_U_23
C1 0.051(6) 0.037(7) 0.040(6) -0.001(6) -0.003(5) 0.001(6)
O2 0.046(4) 0.036(4) 0.050(4) 0.004(3) -0.013(3) 0.007(4)
C3 0.041(6) 0.060(9) 0.038(6) -0.008(6) -0.005(5) -0.001(6)
C4 0.041(5) 0.049(8) 0.045(6) 0.002(6) -0.004(5) 0.002(6)
C5 0.056(6) 0.030(6) 0.041(6) 0.004(5) -0.002(5) -0.005(5)
C6 0.044(6) 0.036(7) 0.046(6) 0.009(5) 0.002(5) 0.007(6)
C7 0.033(5) 0.031(6) 0.038(5) 0.001(5) 0.003(4) 0.006(6)
C8 0.040(6) 0.027(6) 0.037(6) -0.006(5) 0.002(5) -0.002(5)
C9 0.036(5) 0.031(6) 0.040(6) 0.000(5) -0.001(5) 0.001(5)
C10 0.039(5) 0.032(6) 0.034(5) 0.000(5) 0.006(4) -0.003(6)
O11 0.071(5) 0.029(5) 0.076(6) 0.003(4) -0.022(4) -0.001(4)
O12 0.060(5) 0.057(6) 0.072(5) -0.004(4) -0.028(4) 0.008(4)
C13 0.058(7) 0.070(10) 0.081(9) 0.002(6) -0.025(6) 0.018(8)
Cl14 0.0597(17) 0.0531(19) 0.0645(19) -0.0168(14) -0.0110(14) -0.0076(16)
N15 0.046(5) 0.033(5) 0.044(5) 0.001(4) -0.004(4) 0.008(4)
C16 0.046(6) 0.028(7) 0.040(6) 0.002(5) 0.002(5) 0.003(6)
C17 0.039(5) 0.047(7) 0.036(5) 0.000(5) 0.003(4) 0.000(5)
I18 0.0456(5) 0.1383(10) 0.0640(6) 0.0154(5) -0.0047(4) -0.0007(6)
O19 0.062(5) 0.042(5) 0.075(6) -0.009(4) -0.024(4) 0.000(4)

loop_
_atom_site_label
_atom_site_fract_x
_atom_site_fract_y
_atom_site_fract_z
_atom_site_B_iso_or_equiv
C(1) .8395(8) .4222(9) .5038(11) 3.4(5)
O(2) .7498(5) .4228(5) .3983(7) 3.6(3)
C(3) .7046(8) .3319(10) .3417(11) 3.7(5)
C(4) .7417(8) .2358(9) .3821(12) 3.6(5)
C(5) .8770(8) .1305(8) .5475(11) 3.4(5)
C(6) .9645(8) .1293(8) .6552(11) 3.3(5)
C(7) 1.0132(7) .2224(8) .7119(10) 2.7(4)
C(8) .9729(7) .3191(7) .6613(10) 2.8(4)
C(9) .8819(7) .3205(8) .5514(11) 2.9(4)
C(10) .8331(7) .2272(8) .4942(10) 2.7(4)
O(11) .8711(6) .5085(6) .5463(8) 4.8(4)
O(12) .6201(6) .3486(6) .2373(8) 5.1(4)
C(13) .5923(9) .4562(10) .1960(14) 5.6(6)
Cl(14) .67848(22) .12479(22) .3014(3) 4.74(13)
N(15) 1.1021(6) .2112(6) .8251(8) 3.3(4)
C(16) 1.1648(8) .2904(9) .8918(11) 3.0(5)
C(17) 1.2482(7) .2515(8) 1.0146(11) 3.2(5)
I(18) 1.40163(6) .22135(9) .92229(10) 6.57(5)
O(19) 1.1590(6) .3831(6) .8574(9) 4.8(4)
H(5) -.135 .439 -.011 ?
H(6) .010 .428 .183 ?
H(8) .016 .109 .176 ?
H(13A) .427 .010 .217 ?
H(13B) -.340 .500 .149 ?
H(13C) .530 .446 .127 ?
H(15) .102 .356 .386 ?
H(17A) .211 .181 .046 ?
H(17B) .260 .323 .083 ?

loop_
_geom_angle_atom_site_label_1
_geom_angle_atom_site_label_2
_geom_angle_atom_site_label_3
_geom_angle
_geom_angle_publ_flag
O(2) C(1) C(9) 116.9(9) yes
O(2) C(1) O(11) 115.1(9) yes
C(9) C(1) O(11) 128.0(9) yes
C(1) O(2) C(3) 121.7(8) yes
O(2) C(3) C(4) 123.4(9) yes
O(2) C(3) O(12) 113.1(10) yes
C(4) C(3) O(12) 123.5(10) yes
C(3) C(4) C(10) 118.9(10) yes
C(7) N(15) C(16) 127.0(8) yes
C(5) C(6) C(7) 121.9(9) yes
N(15) C(16) C(17) 113.5(9) yes
N(15) C(16) O(19) 125.2(9) yes
C(6) C(7) C(8) 119.8(8) yes
C(6) C(7) N(15) 116.8(8) yes
C(8) C(9) C(10) 121.9(9) yes
C(4) C(10) C(5) 123.7(9) yes
C(4) C(10) C(9) 118.2(9) yes
C(5) C(10) C(9) 118.1(8) yes
C(3) O(12) C(13) 118.3(9) yes
C(3) C(4) Cl(14) 119.6(8) yes
C(10) C(4) Cl(14) 121.5(8) yes
C(6) C(5) C(10) 119.9(9) yes
C(17) C(16) O(19) 121.3(9) yes
C(16) C(17) I(18) 109.2(6) yes
C(8) C(7) N(15) 123.4(9) yes
C(7) C(8) C(9) 118.4(8) yes
C(1) C(9) C(8) 117.3(9) yes
C(1) C(9) C(10) 120.8(9) yes
C(6) C(5) H(5) 115.1(10) no
C(10) C(5) H(5) 122.1(10) no
C(5) C(6) H(6) 127.4(11) no
C(7) C(6) H(6) 109.0(10) no
C(7) C(8) H(8) 124.0(9) no
C(9) C(8) H(8) 115.6(9) no
O(12) C(13) H(13A) 118.1(11) no
O(12) C(13) H(13B) 114.0(10) no
O(12) C(13) H(13C) 101.7(11) no
C(7) N(15) H(15) 115.8(8) no
C(16) N(15) H(15) 113.7(8) no
C(16) C(17) H(17A) 101.2(9) no
C(16) C(17) H(17B) 101.2(9) no
I(18) C(17) H(17A) 111.1(8) no
I(18) C(17) H(17B) 106.4(7) no

loop_
_geom_bond_atom_site_label_1
_geom_bond_atom_site_label_2
_geom_bond_distance
_geom_bond_publ_flag
C(1) O(2) 1.385(9) yes
C(1) O(2) 1.382(11) yes
C(1) C(9) 1.433(15) yes
C(1) O(11) 1.204(14) yes
O(2) C(3) 1.350(14) yes
C(3) C(4) 1.331(17) yes
C(3) O(12) 1.347(12) yes
C(4) C(10) 1.439(13) yes
C(4) Cl(14) 1.725(11) yes
C(5) C(6) 1.375(14) yes
C(5) C(10) 1.398(14) yes
C(6) C(7) 1.394(12) yes
C(6) C(7) 1.391(14) yes
C(7) C(8) 1.376(14) yes
C(7) N(15) 1.425(11) yes
C(8) C(9) 1.418(13) yes
C(9) C(10) 1.395(14) yes
O(12) C(13) 1.439(15) yes
N(15) C(16) 1.363(13) yes
C(16) C(17) 1.514(14) yes
C(16) O(19) 1.209(14) yes
C(17) I(18) 2.139(9) yes
C(5) H(5) 1.022(12) no
C(6) H(6) 0.934(11) no
C(8) H(8) 1.054(12) no
C(9) C(10) 1.395(14) no
O(12) C(13) 1.439(15) no
C(13) H(13A) 1.079(15) no
C(13) H(13B) 1.105(14) no
C(13) H(13C) 0.945(12) no
N(15) C(16) 1.363(13) no
N(15) H(15) 1.012(11) no
C(16) C(17) 1.514(14) no
C(16) O(19) 1.209(14) no
C(17) I(18) 2.139(9) no
C(17) H(17A) 1.049(12) no
C(17) H(17B) 1.093(12) no
H(5) C(5) 1.022(12) no
H(6) C(6) 0.934(11) no
H(8) C(8) 1.054(12) no
H(13A) C(13) 1.079(15) no
H(13B) C(13) 1.105(14) no
H(15) N(15) 1.012(11) no
H(17A) C(17) 1.049(12) no
H(17B) C(17) 1.093(12) no
